data_7157866
loop_
_publ_author_name
'Agafonova, Anastasiya V.'
'Funt, Liya D.'
'Novikov, Mikhail S.'
'Khlebnikov, Alexander F.'

_publ_section_title
;
 An isoxazole strategy for the synthesis of alkyl
 5-amino-4-cyano-1<i>H</i>-pyrrole-2-carboxylates - versatile building
 blocks for assembling pyrrolo-fused heterocycles.
;
_journal_issue 9
_journal_name_full 'Organic &amp; biomolecular chemistry'
_journal_page_first 1976
_journal_page_last 1984
_journal_paper_doi 10.1039/d1ob00053e
_journal_volume 19
_journal_year 2021
_chemical_formula_moiety 'C13 H11 N3 O2'
_chemical_formula_sum 'C13 H11 N3 O2'
_chemical_formula_weight 241.25
_chemical_name_systematic 'methyl 5-amino-4-cyano-3-phenyl-1H-pyrrole-2-carboxylate'
_space_group_crystal_system triclinic
_space_group_IT_number 2
_space_group_name_Hall '-P 1'
_space_group_name_H-M_alt 'P -1'
_atom_sites_solution_hydrogens geom
_atom_sites_solution_primary dual
_audit_block_doi 10.5517/ccdc.csd.cc26yb8s
_audit_creation_date 2020-12-23
_audit_creation_method
;
Olex2 1.2
(compiled 2018.05.29 svn.r3508 for OlexSys, GUI svn.r5506)
;
_audit_update_record
;
2021-01-05 deposited with the CCDC.	2021-02-02 downloaded from the CCDC.
;
_cell_angle_alpha 85.469(3)
_cell_angle_beta 82.621(3)
_cell_angle_gamma 73.765(3)
_cell_formula_units_Z 4
_cell_length_a 7.2529(3)
_cell_length_b 12.9297(5)
_cell_length_c 13.0243(5)
_cell_measurement_reflns_used 9216
_cell_measurement_temperature 99.99(13)
_cell_measurement_theta_max 75.9070
_cell_measurement_theta_min 3.5340
_cell_volume 1161.78(8)
_computing_cell_refinement 'CrysAlisPro 1.171.38.46 (Rigaku OD, 2015)'
_computing_data_collection 'CrysAlisPro 1.171.38.46 (Rigaku OD, 2015)'
_computing_data_reduction 'CrysAlisPro 1.171.38.46 (Rigaku OD, 2015)'
_computing_molecular_graphics 'Olex2 (Dolomanov et al., 2009)'
_computing_publication_material 'Olex2 (Dolomanov et al., 2009)'
_computing_structure_refinement 'ShelXL (Sheldrick, 2015)'
_computing_structure_solution 'ShelXT (Sheldrick, 2015)'
_diffrn_ambient_environment N~2~
_diffrn_ambient_temperature 99.99(13)
_diffrn_detector 'CCD plate'
_diffrn_detector_area_resol_mean 10.3829
_diffrn_detector_type Atlas
_diffrn_measured_fraction_theta_full 0.999
_diffrn_measured_fraction_theta_max 0.999
_diffrn_measurement_details
;
List of Runs (angles in degrees, time in seconds):

  # Type    Start    End  Width  t~exp~   \w     \q     \k     \f   Frames
#--------------------------------------------------------------------------
  1  \w     17.00 105.00   1.00    3.50    --   40.38  38.00  60.00   88
  2  \w     82.00 176.00   1.00    8.00    --  113.00  30.00   0.00   94
  3  \w    125.00 176.00   1.00    8.00    --  113.00  77.00 -60.00   51
  4  \w    151.00 177.00   1.00    8.00    --  113.00  15.00-120.00   26
  5  \w    119.00 176.00   1.00    8.00    --  113.00 112.00-120.00   57
  6  \w    107.00 177.00   1.00    8.00    --  113.00  61.00 -90.00   70
  7  \w     97.00 128.00   1.00    3.50    --   40.38 178.00-120.00   31
  8  \w     83.00 110.00   1.00    3.50    --   40.38 178.00-180.00   27
  9  \w     85.00 165.00   1.00    8.00    --  113.00  61.00  30.00   80
 10  \w    103.00 139.00   1.00    8.00    --  113.00 -61.00 -60.00   36
 11  \w     83.00 109.00   1.00    8.00    --  113.00 -95.00-120.00   26
 12  \w     49.00 110.00   1.00    8.00    --  113.00-112.00-180.00   61
 13  \w     39.00 131.00   1.00    8.00    --  113.00 -45.00-180.00   92
 14  \w     75.00 115.00   1.00    8.00    --  113.00-112.00   0.00   40
 15  \w     82.00 108.00   1.00    8.00    --  113.00 -95.00   0.00   26
 16  \w     42.00 100.00   1.00    8.00    --  113.00 -61.00 -60.00   58
 17  \w     32.00 106.00   1.00    8.00    --  113.00 -95.00-150.00   74
 18  \w     35.00 113.00   1.00    8.00    --  113.00-112.00 120.00   78
 19  \w   -103.00 -15.00   1.00    3.50    --  -40.38 -38.00-180.00   88
 20  \w   -126.00 -48.00   1.00    3.50    --  -40.38-178.00-150.00   78
 21  \w   -109.00 -14.00   1.00    3.50    --  -40.38 -38.00  90.00   95
 22  \w     83.00 110.00   1.00    8.00    --  113.00  65.00  -2.00   27
 23  \w    -67.00  -5.00   1.00    3.50    --  -40.38  38.00 -60.00   62
 24  \w    -91.00 -41.00   1.00    3.50    --  -40.38 -57.00 -30.00   50
 25  \w    -69.00  31.00   1.00    3.50    --  -40.38  57.00 150.00  100
 26  \w    -39.00 -11.00   1.00    3.50    --  -40.38 -57.00 -30.00   28
 27  \w      7.00  32.00   1.00    3.50    --   44.00  88.00-118.93   25
 28  \w     12.00  37.00   1.00    3.50    --   48.00  84.00  93.74   25
 29  \w     12.00  37.00   1.00    3.50    --   48.00  84.00  37.94   25
 30  \w     22.00  48.00   1.00    3.50    --   56.00  77.00 163.53   26
 31  \w     25.00  54.00   1.00    3.50    --   56.00  76.00 -28.69   29
 32  \w     28.00  54.00   1.00    3.50    --   60.00  76.00 122.98   26
 33  \w     31.00  59.00   1.00    3.50    --   64.00  76.00 -78.47   28
 34  \w     35.00  61.00   1.00    3.50    --   68.00  77.00  67.47   26
 35  \w     35.00  60.00   1.00    3.50    --   68.00  75.00  12.15   25
 36  \w     38.00  74.00   1.00    3.50    --   68.00  74.00-138.51   36
 37  \w    102.00 128.00   1.00    3.50    --   72.00  76.00 160.63   26
 38  \w     39.00  65.00   1.00    3.50    --   72.00  76.00 160.63   26
 39  \w    101.00 127.00   1.00    3.50    --   76.00  70.00-174.26   26
 40  \w     44.00  70.00   1.00    3.50    --   76.00  70.00-174.26   26
 41  \w     52.00  78.00   1.00    8.00    --   84.00  69.00 -44.85   26
 42  \w    126.00 152.00   1.00    8.00    --   84.00  75.00   4.10   26
 43  \w     52.00  78.00   1.00    8.00    --   84.00  75.00   4.10   26
 44  \w     56.00  82.00   1.00    8.00    --   88.00  72.00 109.67   26
 45  \w    133.00 161.00   1.00    8.00    --   88.00  61.00 -53.27   28
 46  \w     58.00  88.00   1.00    8.00    --   88.00  61.00 -53.27   30
 47  \w     90.00 154.00   1.00    8.00    --   88.00  70.00 178.00   64
 48  \w     56.00  83.00   1.00    8.00    --   88.00  70.00 178.00   27
 49  \w     61.00  87.00   1.00    8.00    --   92.00  64.00  66.87   26
 50  \w     64.00  92.00   1.00    8.00    --   92.00  58.00 -83.94   28
 51  \w     59.00  85.00   1.00    8.00    --   92.00  73.00 -21.79   26
 52  \w     61.00  87.00   1.00    8.00    --   92.00  64.00 144.75   26
 53  \w     64.00  94.00   1.00    8.00    --   96.00  73.00  68.72   30
 54  \w     79.00 106.00   1.00    8.00    --  113.00  77.00  30.00   27
 55  \w     79.00 105.00   1.00    8.00    --  113.00  77.00   0.00   26
 56  \w     79.00 111.00   1.00    8.00    --  113.00  77.00-180.00   32
 57  \w     79.00 104.00   1.00    8.00    --  113.00  77.00 -30.00   25
 58  \w     86.00 113.00   1.00    8.00    --  113.00  61.00-150.00   27
 59  \w     79.00 168.00   1.00    8.00    --  113.00  77.00  90.00   89
 60  \w     86.00 112.00   1.00    8.00    --  113.00  45.00 -90.00   26
 61  \w    112.00 137.00   1.00    8.00    --  113.00  77.00-150.00   25
 62  \w     84.00 111.00   1.00    8.00    --  113.00  61.00 -90.00   27
;
_diffrn_measurement_device 'four-circle diffractometer'
_diffrn_measurement_device_type 'SuperNova, Dual, Cu at zero, Atlas'
_diffrn_measurement_method '\w scans'
_diffrn_orient_matrix_type 'CrysAlisPro convention (1999,Acta A55,543-557)'
_diffrn_orient_matrix_UB_11 -0.1167395000
_diffrn_orient_matrix_UB_12 0.1146150000
_diffrn_orient_matrix_UB_13 0.0302611000
_diffrn_orient_matrix_UB_21 0.1263028000
_diffrn_orient_matrix_UB_22 0.0478876000
_diffrn_orient_matrix_UB_23 -0.0840491000
_diffrn_orient_matrix_UB_31 -0.1413288000
_diffrn_orient_matrix_UB_32 0.0014493000
_diffrn_orient_matrix_UB_33 -0.0792149000
_diffrn_radiation_monochromator mirror
_diffrn_radiation_probe x-ray
_diffrn_radiation_type CuK\a
_diffrn_radiation_wavelength 1.54184
_diffrn_reflns_av_R_equivalents 0.0359
_diffrn_reflns_av_unetI/netI 0.0241
_diffrn_reflns_Laue_measured_fraction_full 0.999
_diffrn_reflns_Laue_measured_fraction_max 0.999
_diffrn_reflns_limit_h_max 8
_diffrn_reflns_limit_h_min -8
_diffrn_reflns_limit_k_max 14
_diffrn_reflns_limit_k_min -14
_diffrn_reflns_limit_l_max 14
_diffrn_reflns_limit_l_min -14
_diffrn_reflns_number 16032
_diffrn_reflns_point_group_measured_fraction_full 0.999
_diffrn_reflns_point_group_measured_fraction_max 0.999
_diffrn_reflns_theta_full 62.490
_diffrn_reflns_theta_max 62.490
_diffrn_reflns_theta_min 3.425
_diffrn_source 'micro-focus sealed X-ray tube'
_diffrn_source_type 'SuperNova (Cu) X-ray Source'
_exptl_absorpt_coefficient_mu 0.793
_exptl_absorpt_correction_T_max 1.00000
_exptl_absorpt_correction_T_min 0.66001
_exptl_absorpt_correction_type multi-scan
_exptl_absorpt_process_details
;
CrysAlisPro 1.171.38.46 (Rigaku Oxford Diffraction, 2015)
Empirical absorption correction using spherical harmonics,
 implemented in SCALE3 ABSPACK scaling algorithm.
;
_exptl_crystal_colour 'clear colourless'
_exptl_crystal_colour_lustre clear
_exptl_crystal_colour_primary colourless
_exptl_crystal_density_diffrn 1.379
_exptl_crystal_description prism
_exptl_crystal_F_000 504
_exptl_crystal_size_max 0.14
_exptl_crystal_size_mid 0.09
_exptl_crystal_size_min 0.08
_refine_diff_density_max 0.209
_refine_diff_density_min -0.238
_refine_diff_density_rms 0.045
_refine_ls_extinction_method none
_refine_ls_goodness_of_fit_ref 1.019
_refine_ls_hydrogen_treatment constr
_refine_ls_matrix_type full
_refine_ls_number_parameters 327
_refine_ls_number_reflns 3695
_refine_ls_number_restraints 0
_refine_ls_restrained_S_all 1.019
_refine_ls_R_factor_all 0.0385
_refine_ls_R_factor_gt 0.0341
_refine_ls_shift/su_max 0.000
_refine_ls_shift/su_mean 0.000
_refine_ls_structure_factor_coef Fsqd
_refine_ls_weighting_details 'w=1/[\s^2^(Fo^2^)+(0.0490P)^2^+0.4865P] where P=(Fo^2^+2Fc^2^)/3'
_refine_ls_weighting_scheme calc
_refine_ls_wR_factor_gt 0.0881
_refine_ls_wR_factor_ref 0.0920
_reflns_Friedel_coverage 0.000
_reflns_number_gt 3304
_reflns_number_total 3695
_reflns_threshold_expression 'I > 2\s(I)'
_cod_data_source_file d1ob00053e2.cif
_cod_data_source_block 7060-11161_lia501
_cod_depositor_comments 'Adding full bibliography for 7157866.cif.'
_cod_database_code 7157866
_shelx_shelxl_version_number 2018/3
_chemical_oxdiff_formula 'C13 H11 N5 O3'
_shelx_space_group_comment
;
The symmetry employed for this shelxl refinement is uniquely defined
by the following loop, which should always be used as a source of
symmetry information in preference to the above space-group names.
They are only intended as comments.
;
_shelx_estimated_absorpt_t_max 0.939
_shelx_estimated_absorpt_t_min 0.897
_reflns_odcompleteness_completeness 99.89
_reflns_odcompleteness_iscentric 1
_reflns_odcompleteness_theta 72.42
_olex2_refinement_description
;
1. Fixed Uiso
 At 1.2 times of:
  All C(H) groups, All N(H) groups, All N(H,H) groups
 At 1.5 times of:
  All C(H,H,H) groups
2.a Aromatic/amide H refined with riding coordinates:
 N1(H1), N1'(H1'), C13(H13), C9'(H9'), C9(H9), C10'(H10'), C13'(H13'),
 C12(H12), C10(H10), C12'(H12'), C11(H11), C11'(H11')
2.b X=CH2 refined with riding coordinates:
 N2(H2A,H2B), N2'(H2'A,H2'B)
2.c Idealised Me refined as rotating group:
 C7'(H7'A,H7'B,H7'C), C7(H7A,H7B,H7C)
;
_olex2_submission_special_instructions 'No special instructions were received'
_oxdiff_exptl_absorpt_empirical_details
;
Empirical correction (ABSPACK) includes:
- Absorption correction using spherical harmonics
- Frame scaling
;
_oxdiff_exptl_absorpt_empirical_full_max 2.103
_oxdiff_exptl_absorpt_empirical_full_min 0.538

loop_
_space_group_symop_operation_xyz
'x, y, z'
'-x, -y, -z'

loop_
_atom_site_label
_atom_site_type_symbol
_atom_site_fract_x
_atom_site_fract_y
_atom_site_fract_z
_atom_site_U_iso_or_equiv
_atom_site_adp_type
_atom_site_occupancy
_atom_site_site_symmetry_order
_atom_site_calc_flag
_atom_site_refinement_flags_posn
_atom_site_refinement_flags_adp
_atom_site_refinement_flags_occupancy
_atom_site_disorder_assembly
_atom_site_disorder_group
O1 O -0.05784(15) 0.54774(8) 0.64451(8) 0.0195(2) Uani 1 1 d . . . . .
O2 O 0.03667(15) 0.47685(8) 0.79922(7) 0.0190(2) Uani 1 1 d . . . . .
O2' O 0.81973(16) 0.20476(8) 0.47388(8) 0.0224(3) Uani 1 1 d . . . . .
O1' O 0.65771(16) 0.36081(8) 0.54644(8) 0.0226(3) Uani 1 1 d . . . . .
N1 N 0.16224(17) 0.36028(9) 0.54956(9) 0.0156(3) Uani 1 1 d . . . . .
H1 H 0.113780 0.411054 0.506016 0.019 Uiso 1 1 calc R . . . .
N1' N 0.55581(18) 0.45275(10) 0.35461(9) 0.0170(3) Uani 1 1 d . . . . .
H1' H 0.515276 0.496880 0.403896 0.020 Uiso 1 1 calc R . . . .
N2 N 0.30686(18) 0.23045(10) 0.42529(9) 0.0191(3) Uani 1 1 d . . . . .
H2A H 0.262490 0.275226 0.376082 0.023 Uiso 1 1 calc R . . . .
H2B H 0.375552 0.166228 0.411428 0.023 Uiso 1 1 calc R . . . .
N3 N 0.5018(2) 0.00142(10) 0.62651(10) 0.0229(3) Uani 1 1 d . . . . .
N2' N 0.40852(19) 0.57327(10) 0.22464(10) 0.0208(3) Uani 1 1 d . . . . .
H2'A H 0.358771 0.622478 0.268639 0.025 Uiso 1 1 calc R . . . .
H2'B H 0.387783 0.585826 0.160698 0.025 Uiso 1 1 calc R . . . .
N3' N 0.6279(2) 0.37215(11) 0.00306(10) 0.0255(3) Uani 1 1 d . . . . .
C3 C 0.2393(2) 0.27222(11) 0.70052(11) 0.0148(3) Uani 1 1 d . . . . .
C1 C 0.2689(2) 0.26083(11) 0.52380(11) 0.0142(3) Uani 1 1 d . . . . .
C2 C 0.3205(2) 0.20262(11) 0.61622(11) 0.0149(3) Uani 1 1 d . . . . .
C1' C 0.5189(2) 0.47658(12) 0.25584(11) 0.0166(3) Uani 1 1 d . . . . .
C8' C 0.8114(2) 0.19118(11) 0.24079(10) 0.0158(3) Uani 1 1 d . . . . .
C5 C 0.4201(2) 0.09166(12) 0.62283(11) 0.0161(3) Uani 1 1 d . . . . .
C6' C 0.7130(2) 0.30655(12) 0.46989(11) 0.0166(3) Uani 1 1 d . . . . .
C8 C 0.2628(2) 0.23819(11) 0.81032(11) 0.0153(3) Uani 1 1 d . . . . .
C2' C 0.6089(2) 0.38354(12) 0.20030(11) 0.0161(3) Uani 1 1 d . . . . .
C13 C 0.4466(2) 0.18721(11) 0.83845(11) 0.0170(3) Uani 1 1 d . . . . .
H13 H 0.553095 0.178138 0.788565 0.020 Uiso 1 1 calc R . . . .
C9' C 0.9988(2) 0.14303(12) 0.26493(11) 0.0174(3) Uani 1 1 d . . . . .
H9' H 1.057832 0.179439 0.303641 0.021 Uiso 1 1 calc R . . . .
C9 C 0.1045(2) 0.25101(11) 0.88602(11) 0.0172(3) Uani 1 1 d . . . . .
H9 H -0.018999 0.285652 0.868787 0.021 Uiso 1 1 calc R . . . .
C10' C 1.0977(2) 0.04114(12) 0.23160(11) 0.0195(3) Uani 1 1 d . . . . .
H10' H 1.223145 0.009675 0.247651 0.023 Uiso 1 1 calc R . . . .
C13' C 0.7258(2) 0.13507(12) 0.18263(11) 0.0184(3) Uani 1 1 d . . . . .
H13' H 0.601212 0.166671 0.165385 0.022 Uiso 1 1 calc R . . . .
C6 C 0.0309(2) 0.47248(11) 0.69801(11) 0.0151(3) Uani 1 1 d . . . . .
C4' C 0.6687(2) 0.34688(11) 0.36652(11) 0.0165(3) Uani 1 1 d . . . . .
C4 C 0.1411(2) 0.36966(12) 0.65679(11) 0.0160(3) Uani 1 1 d . . . . .
C5' C 0.6187(2) 0.37698(11) 0.09148(12) 0.0178(3) Uani 1 1 d . . . . .
C3' C 0.7041(2) 0.30141(11) 0.27100(11) 0.0155(3) Uani 1 1 d . . . . .
C12 C 0.4730(2) 0.14982(12) 0.93970(12) 0.0205(3) Uani 1 1 d . . . . .
H12 H 0.596707 0.116860 0.957633 0.025 Uiso 1 1 calc R . . . .
C10 C 0.1311(2) 0.21215(12) 0.98699(11) 0.0195(3) Uani 1 1 d . . . . .
H10 H 0.024861 0.219991 1.036926 0.023 Uiso 1 1 calc R . . . .
C12' C 0.8242(2) 0.03279(12) 0.15027(12) 0.0211(3) Uani 1 1 d . . . . .
H12' H 0.765109 -0.004341 0.112354 0.025 Uiso 1 1 calc R . . . .
C11 C 0.3149(2) 0.16167(12) 1.01405(11) 0.0206(3) Uani 1 1 d . . . . .
H11 H 0.331824 0.135906 1.081881 0.025 Uiso 1 1 calc R . . . .
C11' C 1.0106(2) -0.01403(12) 0.17443(12) 0.0216(3) Uani 1 1 d . . . . .
H11' H 1.077236 -0.082465 0.152329 0.026 Uiso 1 1 calc R . . . .
C7' C 0.8711(2) 0.15957(13) 0.57460(11) 0.0232(3) Uani 1 1 d . . . . .
H7'A H 0.966582 0.091370 0.566904 0.035 Uiso 1 1 calc GR . . . .
H7'B H 0.758344 0.149414 0.616785 0.035 Uiso 1 1 calc GR . . . .
H7'C H 0.922673 0.207867 0.607082 0.035 Uiso 1 1 calc GR . . . .
C7 C -0.0802(2) 0.57421(12) 0.84734(12) 0.0218(3) Uani 1 1 d . . . . .
H7A H -0.039570 0.634915 0.815448 0.033 Uiso 1 1 calc GR . . . .
H7B H -0.065144 0.568732 0.919906 0.033 Uiso 1 1 calc GR . . . .
H7C H -0.213419 0.583681 0.838652 0.033 Uiso 1 1 calc GR . . . .

loop_
_atom_site_aniso_label
_atom_site_aniso_U_11
_atom_site_aniso_U_22
_atom_site_aniso_U_33
_atom_site_aniso_U_23
_atom_site_aniso_U_13
_atom_site_aniso_U_12
O1 0.0227(6) 0.0135(5) 0.0181(5) 0.0001(4) -0.0036(4) 0.0022(4)
O2 0.0241(6) 0.0129(5) 0.0163(5) -0.0031(4) -0.0039(4) 0.0024(4)
O2' 0.0295(6) 0.0179(5) 0.0143(5) 0.0011(4) -0.0040(4) 0.0026(5)
O1' 0.0281(6) 0.0209(5) 0.0152(5) -0.0034(4) -0.0038(4) 0.0003(5)
N1 0.0178(6) 0.0117(6) 0.0145(6) 0.0012(5) -0.0040(5) 0.0011(5)
N1' 0.0208(7) 0.0153(6) 0.0128(6) -0.0030(5) -0.0023(5) -0.0009(5)
N2 0.0239(7) 0.0145(6) 0.0148(6) -0.0013(5) -0.0031(5) 0.0022(5)
N3 0.0292(7) 0.0167(7) 0.0178(7) -0.0021(5) -0.0038(5) 0.0025(6)
N2' 0.0268(7) 0.0162(6) 0.0141(6) -0.0025(5) -0.0039(5) 0.0042(5)
N3' 0.0337(8) 0.0215(7) 0.0157(7) -0.0007(5) -0.0048(6) 0.0025(6)
C3 0.0130(7) 0.0136(7) 0.0166(7) -0.0012(6) -0.0022(6) -0.0013(6)
C1 0.0125(7) 0.0127(7) 0.0163(7) -0.0013(6) -0.0014(6) -0.0013(6)
C2 0.0133(7) 0.0130(7) 0.0169(7) -0.0014(6) -0.0022(6) -0.0005(6)
C1' 0.0165(7) 0.0179(7) 0.0152(7) 0.0001(6) -0.0020(6) -0.0041(6)
C8' 0.0189(7) 0.0161(7) 0.0104(7) 0.0014(5) 0.0002(6) -0.0028(6)
C5 0.0168(7) 0.0183(8) 0.0119(7) -0.0017(6) -0.0033(6) -0.0017(6)
C6' 0.0146(7) 0.0173(7) 0.0171(7) -0.0013(6) -0.0016(6) -0.0030(6)
C8 0.0193(8) 0.0090(7) 0.0167(7) -0.0020(5) -0.0028(6) -0.0016(6)
C2' 0.0156(7) 0.0173(7) 0.0142(7) -0.0009(6) -0.0024(6) -0.0023(6)
C13 0.0178(7) 0.0152(7) 0.0164(7) -0.0022(6) -0.0011(6) -0.0018(6)
C9' 0.0203(8) 0.0186(7) 0.0130(7) 0.0004(6) -0.0029(6) -0.0046(6)
C9 0.0173(8) 0.0127(7) 0.0205(7) -0.0031(6) -0.0030(6) -0.0010(6)
C10' 0.0171(8) 0.0194(8) 0.0179(7) 0.0031(6) -0.0025(6) 0.0008(6)
C13' 0.0176(8) 0.0193(7) 0.0169(7) 0.0015(6) -0.0034(6) -0.0026(6)
C6 0.0144(7) 0.0142(7) 0.0155(7) 0.0003(6) -0.0018(6) -0.0022(6)
C4' 0.0168(7) 0.0146(7) 0.0168(7) -0.0001(6) -0.0028(6) -0.0019(6)
C4 0.0170(7) 0.0148(7) 0.0145(7) -0.0017(6) -0.0020(6) -0.0010(6)
C5' 0.0160(7) 0.0125(7) 0.0215(9) -0.0004(6) -0.0023(6) 0.0019(6)
C3' 0.0136(7) 0.0166(7) 0.0158(7) -0.0001(6) -0.0017(6) -0.0036(6)
C12 0.0197(8) 0.0199(8) 0.0211(8) -0.0001(6) -0.0065(6) -0.0022(6)
C10 0.0241(8) 0.0166(7) 0.0168(7) -0.0046(6) 0.0029(6) -0.0052(6)
C12' 0.0262(8) 0.0177(8) 0.0198(8) -0.0022(6) -0.0038(6) -0.0058(7)
C11 0.0291(9) 0.0189(8) 0.0142(7) 0.0006(6) -0.0048(6) -0.0064(7)
C11' 0.0264(9) 0.0135(7) 0.0209(8) -0.0007(6) -0.0001(6) 0.0000(7)
C7' 0.0241(8) 0.0253(8) 0.0163(7) 0.0061(6) -0.0050(6) -0.0014(7)
C7 0.0245(8) 0.0173(8) 0.0203(8) -0.0070(6) -0.0001(6) 0.0004(6)

loop_
_atom_type_symbol
_atom_type_description
_atom_type_scat_dispersion_real
_atom_type_scat_dispersion_imag
_atom_type_scat_source
C C 0.0181 0.0091 'International Tables Vol C Tables 4.2.6.8 and 6.1.1.4'
H H 0.0000 0.0000 'International Tables Vol C Tables 4.2.6.8 and 6.1.1.4'
N N 0.0311 0.0180 'International Tables Vol C Tables 4.2.6.8 and 6.1.1.4'
O O 0.0492 0.0322 'International Tables Vol C Tables 4.2.6.8 and 6.1.1.4'

loop_
_geom_angle_atom_site_label_1
_geom_angle_atom_site_label_2
_geom_angle_atom_site_label_3
_geom_angle
_geom_angle_site_symmetry_1
_geom_angle_site_symmetry_3
_geom_angle_publ_flag
C6 O2 C7 116.48(11) . . ?
C6' O2' C7' 116.53(11) . . ?
C1 N1 C4 110.62(12) . . ?
C1' N1' C4' 110.85(12) . . ?
C2 C3 C8 123.42(12) . . ?
C4 C3 C2 106.21(12) . . ?
C4 C3 C8 130.37(13) . . ?
N1 C1 C2 107.16(12) . . ?
N2 C1 N1 122.32(13) . . ?
N2 C1 C2 130.50(13) . . ?
C1 C2 C3 108.06(12) . . ?
C1 C2 C5 124.51(13) . . ?
C5 C2 C3 127.19(13) . . ?
N1' C1' N2' 122.44(13) . . ?
N1' C1' C2' 107.05(12) . . ?
N2' C1' C2' 130.48(14) . . ?
C9' C8' C13' 118.81(13) . . ?
C9' C8' C3' 122.02(13) . . ?
C13' C8' C3' 119.11(13) . . ?
N3 C5 C2 178.90(15) . . ?
O2' C6' C4' 113.55(12) . . ?
O1' C6' O2' 123.08(13) . . ?
O1' C6' C4' 123.38(13) . . ?
C13 C8 C3 119.37(13) . . ?
C13 C8 C9 118.82(13) . . ?
C9 C8 C3 121.74(13) . . ?
C1' C2' C5' 125.19(13) . . ?
C1' C2' C3' 108.03(13) . . ?
C5' C2' C3' 126.50(13) . . ?
C12 C13 C8 120.97(14) . . ?
C10' C9' C8' 120.36(14) . . ?
C10 C9 C8 120.10(14) . . ?
C11' C10' C9' 120.25(14) . . ?
C12' C13' C8' 120.74(14) . . ?
O1 C6 O2 123.63(13) . . ?
O1 C6 C4 123.15(13) . . ?
O2 C6 C4 113.22(12) . . ?
N1' C4' C6' 117.77(13) . . ?
C3' C4' N1' 107.88(12) . . ?
C3' C4' C6' 134.22(13) . . ?
N1 C4 C6 117.89(12) . . ?
C3 C4 N1 107.95(12) . . ?
C3 C4 C6 134.15(13) . . ?
N3' C5' C2' 179.36(17) . . ?
C2' C3' C8' 123.54(13) . . ?
C4' C3' C8' 130.25(13) . . ?
C4' C3' C2' 106.20(12) . . ?
C11 C12 C13 119.83(14) . . ?
C9 C10 C11 120.53(14) . . ?
C11' C12' C13' 119.89(14) . . ?
C12 C11 C10 119.75(14) . . ?
C12' C11' C10' 119.94(14) . . ?

loop_
_geom_bond_atom_site_label_1
_geom_bond_atom_site_label_2
_geom_bond_distance
_geom_bond_site_symmetry_2
_geom_bond_publ_flag
O1 C6 1.2266(17) . ?
O2 C6 1.3304(17) . ?
O2 C7 1.4448(17) . ?
O2' C6' 1.3281(18) . ?
O2' C7' 1.4435(17) . ?
O1' C6' 1.2238(18) . ?
N1 C1 1.3451(18) . ?
N1 C4 1.3965(19) . ?
N1' C1' 1.3422(19) . ?
N1' C4' 1.3931(19) . ?
N2 C1 1.3434(19) . ?
N3 C5 1.1519(19) . ?
N2' C1' 1.3462(19) . ?
N3' C5' 1.151(2) . ?
C3 C2 1.434(2) . ?
C3 C8 1.480(2) . ?
C3 C4 1.381(2) . ?
C1 C2 1.404(2) . ?
C2 C5 1.416(2) . ?
C1' C2' 1.405(2) . ?
C8' C9' 1.393(2) . ?
C8' C13' 1.395(2) . ?
C8' C3' 1.477(2) . ?
C6' C4' 1.447(2) . ?
C8 C13 1.394(2) . ?
C8 C9 1.395(2) . ?
C2' C5' 1.418(2) . ?
C2' C3' 1.432(2) . ?
C13 C12 1.386(2) . ?
C9' C10' 1.386(2) . ?
C9 C10 1.388(2) . ?
C10' C11' 1.386(2) . ?
C13' C12' 1.385(2) . ?
C6 C4 1.450(2) . ?
C4' C3' 1.381(2) . ?
C12 C11 1.384(2) . ?
C10 C11 1.388(2) . ?
C12' C11' 1.383(2) . ?
